data_4116527
loop_
_publ_author_name
'Kazumasa Honda'
'Fusae Nakanishi'
'Neil Feeder'

_publ_contact_author_address
;
 National Institute of Materials and Chemical Research
 Tsukuba,  Ibaraki 305-8565
 Japan
;
_publ_contact_author_email honda@nimc.go.jp
_publ_contact_author_fax '(81) 298 54 4627'
_publ_contact_author_name 'Dr Kazumasa Honda'
_publ_contact_author_phone '(81) 298 54 4625'
_publ_section_title
;
 Kinetic and Mechanistic Study on Single-Crystal-to-Single-Crystal
 Photodimerization of 2-Benzyl-5-benzylidenecyclopentanone Utilizing X-ray
 Diffraction
;
_journal_name_full 'Journal of the American Chemical Society'
_journal_page_first 8246
_journal_page_last 8250
_journal_paper_doi 10.1021/ja991386k
_journal_volume 121
_journal_year 1999
_chemical_formula_moiety 'C19 H18 O '
_chemical_formula_sum 'C19 H18 O'
_chemical_formula_weight 262.35
_chemical_melting_point 404
_space_group_IT_number 61
_symmetry_cell_setting orthorhombic
_symmetry_Int_Tables_number 61
_symmetry_space_group_name_Hall '-P 2ac 2ab'
_symmetry_space_group_name_H-M 'P b c a'
_audit_creation_date 'Wed Mar 18 20:51:43 1998'
_audit_creation_method 'from TEXRAY.INF file'
_audit_update_record '98-03-26 updated by K. HONDA'
_cell_angle_alpha 90
_cell_angle_beta 90
_cell_angle_gamma 90
_cell_formula_units_Z 8
_cell_length_a 31.378(2)
_cell_length_b 10.8387(6)
_cell_length_c 8.714(2)
_cell_measurement_reflns_used 15
_cell_measurement_temperature 324
_cell_measurement_theta_max 13.6
_cell_measurement_theta_min 10.3
_cell_volume 2963.6(7)
_computing_cell_refinement 'CAD4 diffractometer control (Enraf-Nonius, 1989)'
_computing_data_collection 'CAD4 diffractometer control (Enraf-Nonius, 1989)'
_computing_data_reduction 'TEXSAN PROCESS (Molecular Structure Corporation, 1994)'
_computing_publication_material 'TEXSAN FINISH (Molecular Structure Corporation, 1998)'
_computing_structure_refinement 'TEXSAN LS (Molecular Structure Corporation, 1994)'
_computing_structure_solution 'SHELXS86 (Sheldrick, 1985)'
_diffrn_ambient_temperature 324
_diffrn_measurement_device_type 'Enraf-Nonius CAD4'
_diffrn_measurement_method \w
_diffrn_orient_matrix_UB_11 -0.00086
_diffrn_orient_matrix_UB_12 0.07393
_diffrn_orient_matrix_UB_13 0.06862
_diffrn_orient_matrix_UB_21 0.03168
_diffrn_orient_matrix_UB_22 -0.00381
_diffrn_orient_matrix_UB_23 0.01149
_diffrn_orient_matrix_UB_31 0.00335
_diffrn_orient_matrix_UB_32 0.05506
_diffrn_orient_matrix_UB_33 -0.09130
_diffrn_radiation_detector 'scintillation counter'
_diffrn_radiation_monochromator graphite
_diffrn_radiation_source 'fine focus Enraf-Nonius Mo tube'
_diffrn_radiation_type 'Mo K\a'
_diffrn_radiation_wavelength 0.71073
_diffrn_reflns_av_R_equivalents 0.013
_diffrn_reflns_av_sigmaI/netI 0.130
_diffrn_reflns_limit_h_max 36
_diffrn_reflns_limit_h_min 0
_diffrn_reflns_limit_k_max 12
_diffrn_reflns_limit_k_min 0
_diffrn_reflns_limit_l_max 10
_diffrn_reflns_limit_l_min 0
_diffrn_reflns_number 2707
_diffrn_reflns_reduction_process 'Lp corrections applied'
_diffrn_reflns_theta_max 25.0
_diffrn_reflns_theta_min 1.0
_diffrn_standards_decay_% -3.12
_diffrn_standards_interval_time 60
_diffrn_standards_number 3
_exptl_absorpt_coefficient_mu 0.071
_exptl_absorpt_correction_type none
_exptl_crystal_colour 'clear colourless'
_exptl_crystal_density_diffrn 1.176
_exptl_crystal_description plate
_exptl_crystal_F_000 1120.00
_exptl_crystal_size_max 0.50
_exptl_crystal_size_mid 0.37
_exptl_crystal_size_min 0.32
_refine_diff_density_max 0.16
_refine_diff_density_min -0.19
_refine_ls_extinction_method none
_refine_ls_goodness_of_fit_ref 1.376
_refine_ls_hydrogen_treatment refall
_refine_ls_matrix_type full
_refine_ls_number_constraints 0
_refine_ls_number_parameters 253
_refine_ls_number_reflns 1375
_refine_ls_number_restraints 0
_refine_ls_R_factor_all 0.1657
_refine_ls_R_factor_gt 0.0611
_refine_ls_shift/su_max 0.0728
_refine_ls_structure_factor_coef F
_refine_ls_weighting_details 'w = 1/[\s^2^(Fo) + 0.00063|Fo|^2^]'
_refine_ls_weighting_scheme calc
_refine_ls_wR_factor_all 0.0836
_refine_ls_wR_factor_ref 0.0659
_reflns_number_gt 1375
_reflns_number_total 2612
_reflns_observed_criterion >1.0sigma(I)
_cod_data_source_file ja991386k_8.cif
_cod_data_source_block BBCP@324K
_cod_original_sg_symbol_H-M 'P b c a '
_cod_original_formula_sum 'C19 H18 O '
_cod_database_code 4116527

loop_
_symmetry_equiv_pos_as_xyz
x,y,z
1/2+x,1/2-y,-z
-x,1/2+y,1/2-z
1/2-x,-y,1/2+z
-x,-y,-z
1/2-x,1/2+y,z
x,1/2-y,1/2+z
1/2+x,y,1/2-z

loop_
_atom_site_label
_atom_site_type_symbol
_atom_site_fract_x
_atom_site_fract_y
_atom_site_fract_z
_atom_site_U_iso_or_equiv
_atom_site_adp_type
_atom_site_occupancy
_atom_site_calc_flag
O1 O 0.04253(8) 0.2380(3) 0.0148(4) 0.101(1) Uani 1.00 d
C1 C 0.0417(1) 0.3210(3) 0.1082(4) 0.062(1) Uani 1.00 d
C2 C 0.0803(1) 0.3753(4) 0.1875(5) 0.061(1) Uani 1.00 d
C3 C 0.0651(1) 0.5013(4) 0.2377(6) 0.069(1) Uani 1.00 d
C4 C 0.0174(1) 0.4877(4) 0.2673(5) 0.061(1) Uani 1.00 d
C5 C 0.0034(1) 0.3823(3) 0.1691(4) 0.053(1) Uani 1.00 d
C6 C 0.1215(1) 0.3653(5) 0.0982(5) 0.076(1) Uani 1.00 d
C7 C 0.1606(1) 0.3924(4) 0.1944(5) 0.069(1) Uani 1.00 d
C8 C 0.1776(2) 0.3031(5) 0.2889(6) 0.087(2) Uani 1.00 d
C9 C 0.2122(2) 0.3297(8) 0.3803(7) 0.116(2) Uani 1.00 d
C10 C 0.2312(2) 0.4443(9) 0.3746(8) 0.122(3) Uani 1.00 d
C11 C 0.2146(2) 0.5321(6) 0.2810(8) 0.112(2) Uani 1.00 d
C12 C 0.1794(1) 0.5068(5) 0.1924(6) 0.087(2) Uani 1.00 d
C13 C -0.0354(1) 0.3362(3) 0.1393(4) 0.062(1) Uani 1.00 d
C14 C -0.0772(1) 0.3696(3) 0.1951(4) 0.055(1) Uani 1.00 d
C15 C -0.0850(1) 0.4580(4) 0.3085(5) 0.072(1) Uani 1.00 d
C16 C -0.1260(2) 0.4824(5) 0.3598(6) 0.086(2) Uani 1.00 d
C17 C -0.1599(2) 0.4189(5) 0.2993(6) 0.092(2) Uani 1.00 d
C18 C -0.1531(1) 0.3337(5) 0.1885(7) 0.090(2) Uani 1.00 d
C19 C -0.1128(1) 0.3079(4) 0.1375(6) 0.073(1) Uani 1.00 d
H1 H 0.087(1) 0.324(3) 0.280(5) 0.08(1) Uiso 1.00 d
H2 H 0.080(1) 0.538(3) 0.322(5) 0.09(1) Uiso 1.00 d
H3 H 0.070(1) 0.558(3) 0.154(5) 0.09(1) Uiso 1.00 d
H4 H -0.0009(9) 0.563(3) 0.251(3) 0.060(9) Uiso 1.00 d
H5 H 0.0125(9) 0.460(3) 0.376(4) 0.062(10) Uiso 1.00 d
H6 H 0.120(1) 0.275(4) 0.055(5) 0.11(1) Uiso 1.00 d
H7 H 0.118(1) 0.428(3) 0.007(5) 0.09(1) Uiso 1.00 d
H8 H 0.169(1) 0.217(4) 0.299(5) 0.11(2) Uiso 1.00 d
H9 H 0.223(1) 0.266(5) 0.437(6) 0.13(2) Uiso 1.00 d
H10 H 0.257(2) 0.463(4) 0.438(5) 0.13(2) Uiso 1.00 d
H11 H 0.229(1) 0.629(5) 0.271(6) 0.14(2) Uiso 1.00 d
H12 H 0.164(1) 0.570(4) 0.131(5) 0.11(2) Uiso 1.00 d
H13 H -0.0383(9) 0.270(3) 0.070(4) 0.07(1) Uiso 1.00 d
H14 H -0.0630(9) 0.502(3) 0.344(3) 0.049(10) Uiso 1.00 d
H15 H -0.129(1) 0.543(4) 0.436(5) 0.10(2) Uiso 1.00 d
H16 H -0.189(1) 0.447(4) 0.336(5) 0.11(1) Uiso 1.00 d
H17 H -0.171(1) 0.281(4) 0.147(5) 0.12(2) Uiso 1.00 d
H18 H -0.108(1) 0.248(4) 0.058(5) 0.09(1) Uiso 1.00 d

loop_
_atom_site_aniso_label
_atom_site_aniso_U_11
_atom_site_aniso_U_22
_atom_site_aniso_U_33
_atom_site_aniso_U_12
_atom_site_aniso_U_13
_atom_site_aniso_U_23
O1 0.082(2) 0.111(2) 0.110(2) -0.003(2) 0.014(2) -0.062(2)
C1 0.066(2) 0.065(2) 0.056(2) -0.006(2) 0.006(2) -0.010(2)
C2 0.054(2) 0.069(3) 0.060(2) 0.002(2) 0.001(2) -0.006(2)
C3 0.068(3) 0.068(3) 0.072(3) -0.008(2) -0.001(2) -0.015(3)
C4 0.064(2) 0.060(2) 0.058(3) 0.008(2) -0.004(2) -0.006(2)
C5 0.061(2) 0.055(2) 0.042(2) 0.000(2) -0.003(2) -0.002(2)
C6 0.067(3) 0.092(3) 0.067(3) -0.001(2) 0.008(2) -0.011(3)
C7 0.058(2) 0.085(3) 0.065(3) 0.008(2) 0.017(2) -0.006(2)
C8 0.077(3) 0.096(4) 0.086(4) 0.020(3) 0.010(3) 0.006(3)
C9 0.090(4) 0.168(7) 0.088(4) 0.056(5) 0.007(4) 0.017(5)
C10 0.051(3) 0.195(8) 0.119(5) 0.022(4) -0.007(3) -0.035(5)
C11 0.059(3) 0.132(5) 0.144(5) -0.006(3) -0.001(3) -0.017(4)
C12 0.068(3) 0.095(3) 0.099(4) 0.001(3) -0.003(3) 0.006(3)
C13 0.073(3) 0.057(2) 0.055(2) 0.000(2) -0.003(2) -0.007(2)
C14 0.053(2) 0.053(2) 0.060(2) 0.003(2) -0.006(2) 0.005(2)
C15 0.062(3) 0.080(3) 0.074(3) 0.005(2) -0.006(2) -0.001(3)
C16 0.082(3) 0.095(4) 0.081(3) 0.029(3) 0.003(3) 0.004(3)
C17 0.063(3) 0.109(4) 0.103(4) 0.016(3) 0.007(3) 0.019(3)
C18 0.064(3) 0.084(3) 0.123(5) -0.005(3) -0.004(3) 0.011(3)
C19 0.069(3) 0.065(3) 0.087(3) 0.001(2) -0.008(2) 0.005(3)

loop_
_atom_type_symbol
_atom_type_description
_atom_type_scat_dispersion_real
_atom_type_scat_dispersion_imag
_atom_type_scat_source
O O 0.011 0.006
;International Tables for Crystallography
(1992, Vol. C, Tables 4.2.6.8 and 6.1.1.1)
;
C C 0.003 0.002
;International Tables for Crystallography
(1992, Vol. C, Tables 4.2.6.8 and 6.1.1.1)
;
H H 0.000 0.000
;International Tables for Crystallography
(1992, Vol. C, Table 6.1.1.2)
;

loop_
_geom_angle_atom_site_label_1
_geom_angle_atom_site_label_2
_geom_angle_atom_site_label_3
_geom_angle
_geom_angle_site_symmetry_1
_geom_angle_site_symmetry_2
_geom_angle_site_symmetry_3
_geom_angle_publ_flag
O1 C1 C2 125.1(3) 1_555 1_555 1_555 yes
O1 C1 C5 126.5(3) 1_555 1_555 1_555 yes
C2 C1 C5 108.3(3) 1_555 1_555 1_555 yes
C1 C2 C3 103.3(3) 1_555 1_555 1_555 yes
C1 C2 C6 115.0(3) 1_555 1_555 1_555 yes
C1 C2 H1 109(1) 1_555 1_555 1_555 no
C3 C2 C6 118.9(4) 1_555 1_555 1_555 yes
C3 C2 H1 110(1) 1_555 1_555 1_555 no
C6 C2 H1 100(2) 1_555 1_555 1_555 no
C2 C3 C4 105.8(3) 1_555 1_555 1_555 yes
C2 C3 H2 116(2) 1_555 1_555 1_555 no
C2 C3 H3 107(2) 1_555 1_555 1_555 no
C4 C3 H2 112(2) 1_555 1_555 1_555 no
C4 C3 H3 109(2) 1_555 1_555 1_555 no
H2 C3 H3 103(2) 1_555 1_555 1_555 no
C3 C4 C5 105.4(3) 1_555 1_555 1_555 yes
C3 C4 H4 117(1) 1_555 1_555 1_555 no
C3 C4 H5 109(1) 1_555 1_555 1_555 no
C5 C4 H4 111(1) 1_555 1_555 1_555 no
C5 C4 H5 105(1) 1_555 1_555 1_555 no
H4 C4 H5 106(2) 1_555 1_555 1_555 no
C1 C5 C4 108.1(3) 1_555 1_555 1_555 yes
C1 C5 C13 120.2(3) 1_555 1_555 1_555 yes
C4 C5 C13 131.5(3) 1_555 1_555 1_555 yes
C2 C6 C7 113.2(3) 1_555 1_555 1_555 yes
C2 C6 H6 102(2) 1_555 1_555 1_555 no
C2 C6 H7 104(1) 1_555 1_555 1_555 no
C7 C6 H6 114(2) 1_555 1_555 1_555 no
C7 C6 H7 112(1) 1_555 1_555 1_555 no
H6 C6 H7 108(3) 1_555 1_555 1_555 no
C6 C7 C8 120.6(5) 1_555 1_555 1_555 yes
C6 C7 C12 121.0(4) 1_555 1_555 1_555 yes
C8 C7 C12 118.4(5) 1_555 1_555 1_555 yes
C7 C8 C9 120.2(6) 1_555 1_555 1_555 yes
C7 C8 H8 127(2) 1_555 1_555 1_555 no
C9 C8 H8 111(2) 1_555 1_555 1_555 no
C8 C9 C10 120.6(6) 1_555 1_555 1_555 yes
C8 C9 H9 116(3) 1_555 1_555 1_555 no
C10 C9 H9 122(3) 1_555 1_555 1_555 no
C9 C10 C11 119.1(6) 1_555 1_555 1_555 yes
C9 C10 H10 121(2) 1_555 1_555 1_555 no
C11 C10 H10 119(2) 1_555 1_555 1_555 no
C10 C11 C12 120.4(6) 1_555 1_555 1_555 yes
C10 C11 H11 122(2) 1_555 1_555 1_555 no
C12 C11 H11 117(2) 1_555 1_555 1_555 no
C7 C12 C11 121.2(5) 1_555 1_555 1_555 yes
C7 C12 H12 115(2) 1_555 1_555 1_555 no
C11 C12 H12 123(2) 1_555 1_555 1_555 no
C5 C13 C14 131.7(4) 1_555 1_555 1_555 yes
C5 C13 H13 119(1) 1_555 1_555 1_555 no
C14 C13 H13 108(1) 1_555 1_555 1_555 no
C13 C14 C15 124.8(3) 1_555 1_555 1_555 yes
C13 C14 C19 119.0(4) 1_555 1_555 1_555 yes
C15 C14 C19 116.2(4) 1_555 1_555 1_555 yes
C14 C15 C16 121.5(5) 1_555 1_555 1_555 yes
C14 C15 H14 118(1) 1_555 1_555 1_555 no
C16 C15 H14 120(1) 1_555 1_555 1_555 no
C15 C16 C17 120.0(5) 1_555 1_555 1_555 yes
C15 C16 H15 117(2) 1_555 1_555 1_555 no
C17 C16 H15 122(2) 1_555 1_555 1_555 no
C16 C17 C18 119.6(5) 1_555 1_555 1_555 yes
C16 C17 H16 115(2) 1_555 1_555 1_555 no
C18 C17 H16 125(2) 1_555 1_555 1_555 no
C17 C18 C19 121.2(5) 1_555 1_555 1_555 yes
C17 C18 H17 128(3) 1_555 1_555 1_555 no
C19 C18 H17 109(3) 1_555 1_555 1_555 no
C14 C19 C18 121.6(5) 1_555 1_555 1_555 yes
C14 C19 H18 116(2) 1_555 1_555 1_555 no
C18 C19 H18 121(2) 1_555 1_555 1_555 no

loop_
_geom_bond_atom_site_label_1
_geom_bond_atom_site_label_2
_geom_bond_distance
_geom_bond_site_symmetry_1
_geom_bond_site_symmetry_2
_geom_bond_publ_flag
O1 C1 1.214(4) 1_555 1_555 yes
C1 C2 1.516(5) 1_555 1_555 yes
C1 C5 1.471(5) 1_555 1_555 yes
C2 C3 1.512(5) 1_555 1_555 yes
C2 C6 1.511(5) 1_555 1_555 yes
C3 C4 1.526(5) 1_555 1_555 yes
C4 C5 1.494(5) 1_555 1_555 yes
C5 C13 1.342(4) 1_555 1_555 yes
C6 C7 1.515(5) 1_555 1_555 yes
C7 C8 1.378(6) 1_555 1_555 yes
C7 C12 1.374(6) 1_555 1_555 yes
C8 C9 1.377(8) 1_555 1_555 yes
C9 C10 1.378(8) 1_555 1_555 yes
C10 C11 1.358(8) 1_555 1_555 yes
C11 C12 1.375(7) 1_555 1_555 yes
C13 C14 1.443(5) 1_555 1_555 yes
C14 C15 1.398(5) 1_555 1_555 yes
C14 C19 1.397(5) 1_555 1_555 yes
C15 C16 1.385(6) 1_555 1_555 yes
C16 C17 1.374(7) 1_555 1_555 yes
C17 C18 1.352(7) 1_555 1_555 yes
C18 C19 1.368(6) 1_555 1_555 yes

loop_
_geom_contact_atom_site_label_1
_geom_contact_atom_site_label_2
_geom_contact_distance
_geom_contact_site_symmetry_1
_geom_contact_site_symmetry_2
_geom_contact_publ_flag
C5 C14 2.541(5) 1_555 1_555 no
C5 C15 3.138(5) 1_555 1_555 no

loop_
_geom_torsion_atom_site_label_1
_geom_torsion_atom_site_label_2
_geom_torsion_atom_site_label_3
_geom_torsion_atom_site_label_4
_geom_torsion
_geom_torsion_site_symmetry_1
_geom_torsion_site_symmetry_2
_geom_torsion_site_symmetry_3
_geom_torsion_site_symmetry_4
_geom_torsion_publ_flag
O1 C1 C2 C3 158.2(4) 1_555 1_555 1_555 1_555 no
O1 C1 C2 C6 27.1(6) 1_555 1_555 1_555 1_555 no
O1 C1 C5 C4 -173.9(4) 1_555 1_555 1_555 1_555 no
O1 C1 C5 C13 9.8(6) 1_555 1_555 1_555 1_555 no
C1 C2 C3 C4 30.3(4) 1_555 1_555 1_555 1_555 no
C1 C2 C6 C7 -166.4(4) 1_555 1_555 1_555 1_555 no
C1 C5 C4 C3 10.5(4) 1_555 1_555 1_555 1_555 no
C1 C5 C13 C14 173.2(3) 1_555 1_555 1_555 1_555 no
C2 C1 C5 C4 8.6(4) 1_555 1_555 1_555 1_555 no
C2 C1 C5 C13 -167.7(3) 1_555 1_555 1_555 1_555 no
C2 C3 C4 C5 -25.7(5) 1_555 1_555 1_555 1_555 no
C2 C6 C7 C8 80.8(5) 1_555 1_555 1_555 1_555 no
C2 C6 C7 C12 -97.7(5) 1_555 1_555 1_555 1_555 no
C3 C2 C1 C5 -24.3(4) 1_555 1_555 1_555 1_555 no
C3 C2 C6 C7 70.5(6) 1_555 1_555 1_555 1_555 no
C3 C4 C5 C13 -173.7(4) 1_555 1_555 1_555 1_555 no
C4 C3 C2 C6 159.1(4) 1_555 1_555 1_555 1_555 no
C4 C5 C13 C14 -2.2(7) 1_555 1_555 1_555 1_555 no
C5 C1 C2 C6 -155.4(4) 1_555 1_555 1_555 1_555 no
C5 C13 C14 C15 -5.2(6) 1_555 1_555 1_555 1_555 no
C5 C13 C14 C19 177.0(4) 1_555 1_555 1_555 1_555 no
C6 C7 C8 C9 -177.6(4) 1_555 1_555 1_555 1_555 no
C6 C7 C12 C11 179.2(4) 1_555 1_555 1_555 1_555 no
C7 C8 C9 C10 -2.3(8) 1_555 1_555 1_555 1_555 no
C7 C12 C11 C10 -0.9(8) 1_555 1_555 1_555 1_555 no
C8 C7 C12 C11 0.6(6) 1_555 1_555 1_555 1_555 no
C8 C9 C10 C11 2.0(8) 1_555 1_555 1_555 1_555 no
C9 C8 C7 C12 1.0(6) 1_555 1_555 1_555 1_555 no
C9 C10 C11 C12 -0.4(8) 1_555 1_555 1_555 1_555 no
C13 C14 C15 C16 -178.0(4) 1_555 1_555 1_555 1_555 no
C13 C14 C19 C18 178.6(4) 1_555 1_555 1_555 1_555 no
C14 C15 C16 C17 0.2(6) 1_555 1_555 1_555 1_555 no
C14 C19 C18 C17 -1.2(7) 1_555 1_555 1_555 1_555 no
C15 C14 C19 C18 0.6(6) 1_555 1_555 1_555 1_555 no
C15 C16 C17 C18 -0.8(7) 1_555 1_555 1_555 1_555 no
C16 C15 C14 C19 -0.1(6) 1_555 1_555 1_555 1_555 no
C16 C17 C18 C19 1.3(7) 1_555 1_555 1_555 1_555 no
